data_7208549
loop_
_publ_author_name
'Liu, Ying-Ying'
'Chen, Chun'
'Ma, Jian-Fang'
'Yang, Jin'

_publ_section_title
;
 A series of complexes constructed by different calix[4]arene derivatives
;
_journal_issue 19
_journal_name_full CrystEngComm
_journal_page_first 6201
_journal_paper_doi 10.1039/c2ce25650a
_journal_volume 14
_journal_year 2012
_chemical_formula_sum 'C72 H56 Cu3 Na2 O24'
_chemical_formula_weight 1541.77
_chemical_name_systematic
;
?
;
_space_group_IT_number 14
_symmetry_cell_setting monoclinic
_symmetry_space_group_name_Hall '-P 2yn'
_symmetry_space_group_name_H-M 'P 1 21/n 1'
_atom_sites_solution_hydrogens geom
_atom_sites_solution_primary direct
_atom_sites_solution_secondary difmap
_audit_creation_method SHELXL-97
_cell_angle_alpha 90
_cell_angle_beta 99.769(5)
_cell_angle_gamma 90
_cell_formula_units_Z 2
_cell_length_a 9.724(3)
_cell_length_b 18.516(5)
_cell_length_c 17.637(6)
_cell_measurement_temperature 293(2)
_cell_volume 3129.5(17)
_computing_cell_refinement CrysAlis
_computing_data_collection 'CrysAlis (Oxford Diffraction, 2006)'
_computing_data_reduction CrysAlis
_computing_structure_refinement 'SHELXL-97 (Sheldrick, 1997)'
_computing_structure_solution 'SHELXS-97 (Sheldrick, 1997)'
_diffrn_ambient_temperature 293(2)
_diffrn_detector_area_resol_mean 10.0
_diffrn_measured_fraction_theta_full 0.998
_diffrn_measured_fraction_theta_max 0.998
_diffrn_measurement_device_type 'Oxford Diffraction Gemini R Ultra'
_diffrn_measurement_method '\w scan'
_diffrn_radiation_monochromator graphite
_diffrn_radiation_source 'fine-focus sealed tube'
_diffrn_radiation_type MoK\a
_diffrn_radiation_wavelength 0.71069
_diffrn_reflns_av_R_equivalents 0.0515
_diffrn_reflns_av_sigmaI/netI 0.1052
_diffrn_reflns_limit_h_max 9
_diffrn_reflns_limit_h_min -11
_diffrn_reflns_limit_k_max 19
_diffrn_reflns_limit_k_min -22
_diffrn_reflns_limit_l_max 20
_diffrn_reflns_limit_l_min -21
_diffrn_reflns_number 20455
_diffrn_reflns_theta_full 25.00
_diffrn_reflns_theta_max 25.34
_diffrn_reflns_theta_min 3.06
_exptl_absorpt_coefficient_mu 1.113
_exptl_absorpt_correction_T_max 0.8164
_exptl_absorpt_correction_T_min 0.7683
_exptl_absorpt_correction_type multi-scan
_exptl_absorpt_process_details
;
CrysAlis (Oxford Diffraction, 2006)
;
_exptl_crystal_colour blue
_exptl_crystal_density_diffrn 1.636
_exptl_crystal_density_method 'not measured'
_exptl_crystal_description block
_exptl_crystal_F_000 1578
_exptl_crystal_size_max 0.25
_exptl_crystal_size_mid 0.20
_exptl_crystal_size_min 0.19
_refine_diff_density_max 0.403
_refine_diff_density_min -0.747
_refine_diff_density_rms 0.067
_refine_ls_extinction_method none
_refine_ls_goodness_of_fit_ref 0.821
_refine_ls_hydrogen_treatment constr
_refine_ls_matrix_type full
_refine_ls_number_parameters 457
_refine_ls_number_reflns 5715
_refine_ls_number_restraints 0
_refine_ls_restrained_S_all 0.821
_refine_ls_R_factor_all 0.0758
_refine_ls_R_factor_gt 0.0376
_refine_ls_shift/su_max 0.000
_refine_ls_shift/su_mean 0.000
_refine_ls_structure_factor_coef Fsqd
_refine_ls_weighting_details 'calc w=1/[\s^2^(Fo^2^)+(0.0384P)^2^+0.0000P] where P=(Fo^2^+2Fc^2^)/3'
_refine_ls_weighting_scheme calc
_refine_ls_wR_factor_gt 0.0785
_refine_ls_wR_factor_ref 0.0829
_reflns_number_gt 3247
_reflns_number_total 5715
_reflns_threshold_expression >2sigma(I)
_cod_data_source_file c2ce25650a.txt
_cod_data_source_block 10
_cod_depositor_comments
;
The following automatic conversions were performed:

'_symmetry_cell_setting' value 'Monoclinic' changed to 'monoclinic'
according to /home/saulius/struct/CIF-dictionaries/cif_core.dic
dictionary named 'cif_core.dic' version 2.4.1 from 2010-06-29.

Automatic conversion script
Id: cif_fix_values 1891 2012-01-12 08:04:46Z andrius 
;
_cod_original_sg_symbol_H-M P21/n
_cod_database_code 7208549

loop_
_symmetry_equiv_pos_as_xyz
'x, y, z'
'-x+1/2, y+1/2, -z+1/2'
'-x, -y, -z'
'x-1/2, -y-1/2, z-1/2'

loop_
_atom_site_label
_atom_site_type_symbol
_atom_site_fract_x
_atom_site_fract_y
_atom_site_fract_z
_atom_site_U_iso_or_equiv
_atom_site_adp_type
_atom_site_occupancy
_atom_site_symmetry_multiplicity
_atom_site_calc_flag
_atom_site_refinement_flags
Cu1 Cu -0.40965(4) -0.05333(2) 0.00376(2) 0.02447(13) Uani 1 1 d .
Cu2 Cu -1.0000 0.0000 0.0000 0.03564(19) Uani 1 2 d S
Na1 Na -0.99775(14) -0.00879(7) 0.18287(7) 0.0311(3) Uani 1 1 d .
C1 C -0.8486(4) -0.20318(19) 0.2609(2) 0.0287(9) Uani 1 1 d .
H1A H -0.8747 -0.1924 0.2066 0.034 Uiso 1 1 calc R
H1B H -0.8045 -0.2503 0.2659 0.034 Uiso 1 1 calc R
C2 C -1.0852(4) -0.15638(19) 0.2749(2) 0.0260(8) Uani 1 1 d .
C3 C -0.9780(4) -0.20385(19) 0.2988(2) 0.0271(9) Uani 1 1 d .
C4 C -0.9887(4) -0.24781(19) 0.3614(2) 0.0366(10) Uani 1 1 d .
H4 H -0.9193 -0.2815 0.3781 0.044 Uiso 1 1 calc R
C5 C -1.1017(4) -0.2417(2) 0.3990(2) 0.0406(11) Uani 1 1 d .
H5 H -1.1110 -0.2733 0.4388 0.049 Uiso 1 1 calc R
C6 C -1.2001(4) -0.1895(2) 0.3780(2) 0.0407(10) Uani 1 1 d .
H6 H -1.2728 -0.1843 0.4057 0.049 Uiso 1 1 calc R
C7 C -1.1934(4) -0.1439(2) 0.3162(2) 0.0306(9) Uani 1 1 d .
C8 C -1.2889(4) -0.0789(2) 0.2990(2) 0.0339(10) Uani 1 1 d .
H8A H -1.3800 -0.0903 0.3113 0.041 Uiso 1 1 calc R
H8B H -1.3004 -0.0675 0.2446 0.041 Uiso 1 1 calc R
C9 C -1.1795(4) 0.0479(2) 0.3127(2) 0.0299(9) Uani 1 1 d .
C10 C -1.2280(4) -0.0136(2) 0.3462(2) 0.0307(9) Uani 1 1 d .
C11 C -1.2174(4) -0.0141(2) 0.4253(2) 0.0404(10) Uani 1 1 d .
H11 H -1.2489 -0.0544 0.4488 0.049 Uiso 1 1 calc R
C12 C -1.1624(4) 0.0425(3) 0.4700(2) 0.0468(11) Uani 1 1 d .
H12 H -1.1576 0.0408 0.5230 0.056 Uiso 1 1 calc R
C13 C -1.1144(4) 0.1016(2) 0.4365(2) 0.0463(11) Uani 1 1 d .
H13 H -1.0774 0.1401 0.4673 0.056 Uiso 1 1 calc R
C14 C -1.1193(4) 0.1058(2) 0.3570(2) 0.0344(9) Uani 1 1 d .
C15 C -1.0529(4) 0.1702(2) 0.3234(2) 0.0414(10) Uani 1 1 d .
H15A H -1.0864 0.1725 0.2685 0.050 Uiso 1 1 calc R
H15B H -1.0808 0.2143 0.3463 0.050 Uiso 1 1 calc R
C16 C -0.8262(4) 0.12476(19) 0.2904(2) 0.0308(9) Uani 1 1 d .
C17 C -0.8953(4) 0.1650(2) 0.3379(2) 0.0353(10) Uani 1 1 d .
C18 C -0.8127(5) 0.1969(2) 0.4024(2) 0.0429(11) Uani 1 1 d .
H18 H -0.8550 0.2259 0.4348 0.051 Uiso 1 1 calc R
C19 C -0.6722(5) 0.1862(2) 0.4183(2) 0.0441(11) Uani 1 1 d .
H19 H -0.6191 0.2099 0.4597 0.053 Uiso 1 1 calc R
C20 C -0.6089(5) 0.1406(2) 0.3737(2) 0.0443(11) Uani 1 1 d .
H20 H -0.5134 0.1323 0.3864 0.053 Uiso 1 1 calc R
C21 C -0.6849(4) 0.1063(2) 0.3094(2) 0.0330(10) Uani 1 1 d .
C22 C -0.6232(4) 0.0476(2) 0.2673(2) 0.0358(9) Uani 1 1 d .
H22A H -0.5242 0.0562 0.2696 0.043 Uiso 1 1 calc R
H22B H -0.6673 0.0474 0.2137 0.043 Uiso 1 1 calc R
C23 C -0.7204(3) -0.08152(19) 0.26348(19) 0.0248(8) Uani 1 1 d .
C24 C -0.6452(4) -0.0257(2) 0.3038(2) 0.0300(9) Uani 1 1 d .
C25 C -0.5886(4) -0.0377(2) 0.3801(2) 0.0363(10) Uani 1 1 d .
H25 H -0.5387 -0.0008 0.4083 0.044 Uiso 1 1 calc R
C26 C -0.6041(4) -0.1023(2) 0.4151(2) 0.0430(11) Uani 1 1 d .
H26 H -0.5608 -0.1101 0.4656 0.052 Uiso 1 1 calc R
C27 C -0.6840(4) -0.1560(2) 0.3754(2) 0.0365(10) Uani 1 1 d .
H27 H -0.6959 -0.1995 0.3999 0.044 Uiso 1 1 calc R
C28 C -0.7469(4) -0.14625(19) 0.2994(2) 0.0272(9) Uani 1 1 d .
C29 C -1.1602(4) -0.1555(2) 0.1409(2) 0.0344(9) Uani 1 1 d .
H29A H -1.2578 -0.1588 0.1460 0.041 Uiso 1 1 calc R
H29B H -1.1240 -0.2042 0.1393 0.041 Uiso 1 1 calc R
C30 C -1.1477(4) -0.11698(19) 0.0672(2) 0.0277(9) Uani 1 1 d .
C31 C -1.2854(4) 0.0931(2) 0.1893(2) 0.0306(9) Uani 1 1 d .
H31A H -1.2390 0.1348 0.1719 0.037 Uiso 1 1 calc R
H31B H -1.3495 0.1103 0.2219 0.037 Uiso 1 1 calc R
C32 C -1.3667(3) 0.0550(2) 0.12065(18) 0.0232(8) Uani 1 1 d .
C33 C -0.9069(4) 0.1549(2) 0.1604(2) 0.0430(11) Uani 1 1 d .
H33A H -0.8138 0.1626 0.1490 0.052 Uiso 1 1 calc R
H33B H -0.9387 0.2002 0.1791 0.052 Uiso 1 1 calc R
C34 C -1.0025(4) 0.1335(2) 0.0883(2) 0.0333(9) Uani 1 1 d .
C35 C -0.7202(4) -0.11512(18) 0.13243(19) 0.0279(9) Uani 1 1 d .
H35A H -0.7959 -0.1403 0.1002 0.034 Uiso 1 1 calc R
H35B H -0.6591 -0.1511 0.1605 0.034 Uiso 1 1 calc R
C36 C -0.6400(4) -0.0722(2) 0.0824(2) 0.0271(9) Uani 1 1 d .
O1 O -1.0842(2) -0.11806(12) 0.20677(12) 0.0259(6) Uani 1 1 d .
O2 O -1.1835(2) 0.04727(13) 0.23334(12) 0.0287(6) Uani 1 1 d .
O3 O -0.9011(3) 0.10025(13) 0.22045(13) 0.0332(6) Uani 1 1 d .
O4 O -0.7768(2) -0.07033(12) 0.18634(12) 0.0265(6) Uani 1 1 d .
O5 O -1.0443(2) -0.07446(13) 0.07052(13) 0.0306(6) Uani 1 1 d .
O6 O -1.2400(2) -0.12934(13) 0.01070(13) 0.0311(6) Uani 1 1 d .
O7 O -1.3216(2) -0.00312(13) 0.09937(13) 0.0309(6) Uani 1 1 d .
O8 O -1.4739(3) 0.08739(13) 0.08958(14) 0.0349(6) Uani 1 1 d .
O9 O -1.0206(3) 0.06537(13) 0.08004(13) 0.0387(7) Uani 1 1 d .
O10 O -1.0529(3) 0.18026(15) 0.04438(16) 0.0558(8) Uani 1 1 d .
O11 O -0.6867(2) -0.01184(13) 0.05913(13) 0.0343(6) Uani 1 1 d .
O12 O -0.5323(3) -0.10234(14) 0.06577(14) 0.0377(7) Uani 1 1 d .

loop_
_atom_site_aniso_label
_atom_site_aniso_U_11
_atom_site_aniso_U_22
_atom_site_aniso_U_33
_atom_site_aniso_U_23
_atom_site_aniso_U_13
_atom_site_aniso_U_12
Cu1 0.0225(2) 0.0248(2) 0.0253(2) 0.0002(2) 0.00195(17) 0.0020(2)
Cu2 0.0497(5) 0.0316(4) 0.0257(4) -0.0009(3) 0.0065(3) -0.0063(3)
Na1 0.0373(9) 0.0263(8) 0.0303(8) 0.0006(6) 0.0073(6) -0.0029(7)
C1 0.034(2) 0.022(2) 0.031(2) 0.0064(17) 0.0070(17) 0.0075(17)
C2 0.031(2) 0.022(2) 0.026(2) 0.0014(16) 0.0074(17) -0.0062(17)
C3 0.032(2) 0.020(2) 0.029(2) 0.0001(17) 0.0070(17) -0.0030(17)
C4 0.053(3) 0.023(2) 0.035(2) 0.0046(19) 0.009(2) 0.0056(19)
C5 0.067(3) 0.026(2) 0.033(2) 0.0101(18) 0.021(2) -0.003(2)
C6 0.046(3) 0.040(3) 0.042(3) -0.002(2) 0.025(2) -0.008(2)
C7 0.028(2) 0.032(2) 0.033(2) -0.0032(19) 0.0088(17) -0.0068(18)
C8 0.027(2) 0.040(2) 0.036(2) -0.0002(18) 0.0092(18) 0.0007(18)
C9 0.027(2) 0.037(2) 0.025(2) -0.0025(19) 0.0029(16) 0.0117(19)
C10 0.019(2) 0.040(3) 0.033(2) -0.0025(19) 0.0067(17) 0.0098(18)
C11 0.035(2) 0.048(3) 0.041(3) 0.004(2) 0.013(2) 0.004(2)
C12 0.052(3) 0.065(3) 0.026(2) -0.004(2) 0.011(2) 0.003(2)
C13 0.048(3) 0.053(3) 0.036(3) -0.021(2) 0.003(2) 0.003(2)
C14 0.035(2) 0.036(2) 0.032(2) -0.0073(19) 0.0048(18) 0.0111(19)
C15 0.055(3) 0.031(2) 0.035(2) -0.0127(19) 0.000(2) 0.004(2)
C16 0.045(3) 0.023(2) 0.022(2) -0.0029(17) 0.0020(18) -0.0145(19)
C17 0.047(3) 0.028(2) 0.028(2) 0.0023(18) -0.0003(19) -0.0036(19)
C18 0.068(3) 0.031(2) 0.028(2) -0.0048(18) 0.002(2) -0.009(2)
C19 0.059(3) 0.039(3) 0.026(2) -0.002(2) -0.013(2) -0.013(2)
C20 0.047(3) 0.043(3) 0.038(3) 0.004(2) -0.006(2) -0.011(2)
C21 0.041(3) 0.029(2) 0.026(2) 0.0042(18) -0.0014(18) -0.0124(19)
C22 0.031(2) 0.040(2) 0.037(2) -0.005(2) 0.0055(17) -0.010(2)
C23 0.0173(19) 0.032(2) 0.026(2) -0.0013(17) 0.0073(16) 0.0087(16)
C24 0.021(2) 0.037(2) 0.034(2) -0.0025(18) 0.0077(17) 0.0041(17)
C25 0.031(2) 0.044(3) 0.034(2) -0.008(2) 0.0059(18) 0.0004(19)
C26 0.038(3) 0.060(3) 0.028(2) 0.005(2) -0.0017(19) 0.013(2)
C27 0.042(3) 0.034(2) 0.034(2) 0.0051(19) 0.0066(19) 0.011(2)
C28 0.028(2) 0.027(2) 0.028(2) -0.0015(17) 0.0097(17) 0.0079(17)
C29 0.037(2) 0.030(2) 0.035(2) 0.0005(18) 0.0030(18) -0.0049(19)
C30 0.031(2) 0.026(2) 0.027(2) -0.0042(17) 0.0080(19) 0.0092(18)
C31 0.026(2) 0.030(2) 0.033(2) 0.0008(18) -0.0015(17) 0.0015(17)
C32 0.025(2) 0.021(2) 0.0239(19) -0.0008(17) 0.0068(16) -0.0043(18)
C33 0.060(3) 0.032(2) 0.034(2) 0.003(2) 0.000(2) -0.014(2)
C34 0.044(3) 0.031(3) 0.027(2) -0.001(2) 0.0122(18) 0.001(2)
C35 0.033(2) 0.023(2) 0.029(2) 0.0002(17) 0.0095(17) 0.0012(17)
C36 0.027(2) 0.028(2) 0.026(2) -0.0072(17) 0.0027(17) -0.0069(18)
O1 0.0297(15) 0.0235(14) 0.0239(14) 0.0063(11) 0.0024(11) -0.0014(11)
O2 0.0291(14) 0.0318(14) 0.0240(14) -0.0048(12) 0.0006(10) 0.0079(12)
O3 0.0456(17) 0.0268(15) 0.0238(14) -0.0028(12) -0.0038(12) -0.0093(12)
O4 0.0262(13) 0.0273(15) 0.0261(14) 0.0011(11) 0.0048(11) 0.0035(11)
O5 0.0305(15) 0.0364(17) 0.0253(14) 0.0008(11) 0.0058(11) -0.0065(12)
O6 0.0277(15) 0.0326(15) 0.0295(15) -0.0061(12) -0.0054(12) 0.0084(12)
O7 0.0314(15) 0.0332(16) 0.0259(14) -0.0071(12) -0.0014(11) 0.0080(12)
O8 0.0311(16) 0.0269(15) 0.0403(16) -0.0090(12) -0.0128(12) 0.0072(12)
O9 0.0645(19) 0.0271(17) 0.0253(14) -0.0037(12) 0.0102(12) -0.0082(14)
O10 0.081(2) 0.0384(18) 0.0438(19) 0.0071(15) -0.0025(16) 0.0131(16)
O11 0.0405(17) 0.0302(16) 0.0354(16) 0.0102(12) 0.0150(12) 0.0052(13)
O12 0.0351(16) 0.0326(16) 0.0492(17) 0.0109(13) 0.0182(13) 0.0024(13)

loop_
_atom_type_symbol
_atom_type_description
_atom_type_scat_dispersion_real
_atom_type_scat_dispersion_imag
_atom_type_scat_source
C C 0.0033 0.0016 'International Tables Vol C Tables 4.2.6.8 and 6.1.1.4'
H H 0.0000 0.0000 'International Tables Vol C Tables 4.2.6.8 and 6.1.1.4'
O O 0.0106 0.0060 'International Tables Vol C Tables 4.2.6.8 and 6.1.1.4'
Cu Cu 0.3201 1.2651 'International Tables Vol C Tables 4.2.6.8 and 6.1.1.4'
Na Na 0.0362 0.0249 'International Tables Vol C Tables 4.2.6.8 and 6.1.1.4'

loop_
_geom_angle_atom_site_label_1
_geom_angle_atom_site_label_2
_geom_angle_atom_site_label_3
_geom_angle
_geom_angle_site_symmetry_1
_geom_angle_site_symmetry_3
O8 Cu1 O12 90.01(11) 3_355 .
O8 Cu1 O11 89.20(11) 3_355 3_455
O12 Cu1 O11 168.60(10) . 3_455
O8 Cu1 O7 168.01(10) 3_355 1_655
O12 Cu1 O7 87.64(11) . 1_655
O11 Cu1 O7 90.78(10) 3_455 1_655
O8 Cu1 O6 99.60(10) 3_355 1_655
O12 Cu1 O6 101.38(10) . 1_655
O11 Cu1 O6 89.97(10) 3_455 1_655
O7 Cu1 O6 92.39(9) 1_655 1_655
O8 Cu1 Cu1 84.98(7) 3_355 3_455
O12 Cu1 Cu1 84.93(8) . 3_455
O11 Cu1 Cu1 83.66(7) 3_455 3_455
O7 Cu1 Cu1 83.09(7) 1_655 3_455
O6 Cu1 Cu1 172.12(7) 1_655 3_455
O9 Cu2 O9 180.0(2) 3_355 .
O9 Cu2 O5 85.06(10) 3_355 3_355
O9 Cu2 O5 94.94(10) . 3_355
O9 Cu2 O5 94.94(10) 3_355 .
O9 Cu2 O5 85.06(10) . .
O5 Cu2 O5 180.00(18) 3_355 .
O9 Cu2 Na1 43.22(8) 3_355 3_355
O9 Cu2 Na1 136.78(8) . 3_355
O5 Cu2 Na1 44.97(7) 3_355 3_355
O5 Cu2 Na1 135.03(7) . 3_355
O9 Cu2 Na1 136.78(8) 3_355 .
O9 Cu2 Na1 43.22(8) . .
O5 Cu2 Na1 135.03(7) 3_355 .
O5 Cu2 Na1 44.97(7) . .
Na1 Cu2 Na1 180.00(5) 3_355 .
O9 Na1 O1 134.95(11) . .
O9 Na1 O3 70.97(9) . .
O1 Na1 O3 152.66(10) . .
O9 Na1 O5 69.60(9) . .
O1 Na1 O5 70.28(9) . .
O3 Na1 O5 136.83(10) . .
O9 Na1 O2 93.30(10) . .
O1 Na1 O2 89.47(9) . .
O3 Na1 O2 78.85(9) . .
O5 Na1 O2 120.05(10) . .
O9 Na1 O4 105.82(10) . .
O1 Na1 O4 86.02(9) . .
O3 Na1 O4 95.11(10) . .
O5 Na1 O4 79.47(9) . .
O2 Na1 O4 156.97(10) . .
O9 Na1 C30 83.74(10) . .
O1 Na1 C30 52.07(9) . .
O3 Na1 C30 154.71(10) . .
O5 Na1 C30 22.39(8) . .
O2 Na1 C30 103.28(10) . .
O4 Na1 C30 91.67(9) . .
O9 Na1 C34 20.58(9) . .
O1 Na1 C34 152.35(11) . .
O3 Na1 C34 51.24(9) . .
O5 Na1 C34 90.16(10) . .
O2 Na1 C34 83.58(10) . .
O4 Na1 C34 110.10(10) . .
C30 Na1 C34 103.61(11) . .
O9 Na1 Cu2 35.14(6) . .
O1 Na1 Cu2 106.99(7) . .
O3 Na1 Cu2 100.29(7) . .
O5 Na1 Cu2 36.82(6) . .
O2 Na1 Cu2 118.33(7) . .
O4 Na1 Cu2 84.52(6) . .
C30 Na1 Cu2 56.11(7) . .
C34 Na1 Cu2 54.88(7) . .
C3 C1 C28 109.4(3) . .
C3 C1 H1A 109.8 . .
C28 C1 H1A 109.8 . .
C3 C1 H1B 109.8 . .
C28 C1 H1B 109.8 . .
H1A C1 H1B 108.2 . .
C3 C2 O1 118.3(3) . .
C3 C2 C7 123.0(3) . .
O1 C2 C7 118.8(3) . .
C2 C3 C4 117.6(3) . .
C2 C3 C1 120.0(3) . .
C4 C3 C1 122.2(3) . .
C5 C4 C3 120.4(4) . .
C5 C4 H4 119.8 . .
C3 C4 H4 119.8 . .
C6 C5 C4 120.3(4) . .
C6 C5 H5 119.8 . .
C4 C5 H5 119.8 . .
C5 C6 C7 121.2(4) . .
C5 C6 H6 119.4 . .
C7 C6 H6 119.4 . .
C6 C7 C2 116.7(3) . .
C6 C7 C8 122.0(3) . .
C2 C7 C8 121.0(3) . .
C7 C8 C10 110.6(3) . .
C7 C8 H8A 109.5 . .
C10 C8 H8A 109.5 . .
C7 C8 H8B 109.5 . .
C10 C8 H8B 109.5 . .
H8A C8 H8B 108.1 . .
O2 C9 C14 120.3(3) . .
O2 C9 C10 117.5(3) . .
C14 C9 C10 121.9(3) . .
C11 C10 C9 117.3(4) . .
C11 C10 C8 119.9(4) . .
C9 C10 C8 122.8(3) . .
C12 C11 C10 122.1(4) . .
C12 C11 H11 118.9 . .
C10 C11 H11 118.9 . .
C13 C12 C11 119.7(4) . .
C13 C12 H12 120.1 . .
C11 C12 H12 120.1 . .
C12 C13 C14 121.6(4) . .
C12 C13 H13 119.2 . .
C14 C13 H13 119.2 . .
C9 C14 C13 117.3(4) . .
C9 C14 C15 123.4(3) . .
C13 C14 C15 119.3(4) . .
C17 C15 C14 111.7(3) . .
C17 C15 H15A 109.3 . .
C14 C15 H15A 109.3 . .
C17 C15 H15B 109.3 . .
C14 C15 H15B 109.3 . .
H15A C15 H15B 107.9 . .
C17 C16 O3 118.5(3) . .
C17 C16 C21 123.1(3) . .
O3 C16 C21 118.3(3) . .
C16 C17 C18 116.7(4) . .
C16 C17 C15 121.0(3) . .
C18 C17 C15 122.2(4) . .
C19 C18 C17 121.4(4) . .
C19 C18 H18 119.3 . .
C17 C18 H18 119.3 . .
C18 C19 C20 120.2(4) . .
C18 C19 H19 119.9 . .
C20 C19 H19 119.9 . .
C19 C20 C21 121.3(4) . .
C19 C20 H20 119.4 . .
C21 C20 H20 119.4 . .
C20 C21 C16 116.5(4) . .
C20 C21 C22 122.1(4) . .
C16 C21 C22 121.2(3) . .
C21 C22 C24 109.8(3) . .
C21 C22 H22A 109.7 . .
C24 C22 H22A 109.7 . .
C21 C22 H22B 109.7 . .
C24 C22 H22B 109.7 . .
H22A C22 H22B 108.2 . .
C24 C23 O4 118.4(3) . .
C24 C23 C28 121.7(3) . .
O4 C23 C28 119.8(3) . .
C25 C24 C23 117.9(3) . .
C25 C24 C22 119.3(3) . .
C23 C24 C22 122.8(3) . .
C26 C25 C24 121.5(4) . .
C26 C25 H25 119.2 . .
C24 C25 H25 119.2 . .
C25 C26 C27 119.9(4) . .
C25 C26 H26 120.1 . .
C27 C26 H26 120.1 . .
C26 C27 C28 121.0(4) . .
C26 C27 H27 119.5 . .
C28 C27 H27 119.5 . .
C27 C28 C23 117.6(3) . .
C27 C28 C1 119.1(3) . .
C23 C28 C1 123.1(3) . .
O1 C29 C30 111.2(3) . .
O1 C29 H29A 109.4 . .
C30 C29 H29A 109.4 . .
O1 C29 H29B 109.4 . .
C30 C29 H29B 109.4 . .
H29A C29 H29B 108.0 . .
O6 C30 O5 127.6(3) . .
O6 C30 C29 116.8(3) . .
O5 C30 C29 115.6(3) . .
O6 C30 Na1 148.8(2) . .
O5 C30 Na1 43.68(16) . .
C29 C30 Na1 80.3(2) . .
O2 C31 C32 112.3(3) . .
O2 C31 H31A 109.1 . .
C32 C31 H31A 109.1 . .
O2 C31 H31B 109.1 . .
C32 C31 H31B 109.1 . .
H31A C31 H31B 107.9 . .
O7 C32 O8 126.6(3) . .
O7 C32 C31 119.0(3) . .
O8 C32 C31 114.4(3) . .
O3 C33 C34 112.0(3) . .
O3 C33 H33A 109.2 . .
C34 C33 H33A 109.2 . .
O3 C33 H33B 109.2 . .
C34 C33 H33B 109.2 . .
H33A C33 H33B 107.9 . .
O10 C34 O9 126.9(4) . .
O10 C34 C33 118.7(4) . .
O9 C34 C33 114.3(3) . .
O10 C34 Na1 156.5(3) . .
O9 C34 Na1 38.31(17) . .
C33 C34 Na1 79.5(2) . .
O4 C35 C36 112.2(3) . .
O4 C35 H35A 109.2 . .
C36 C35 H35A 109.2 . .
O4 C35 H35B 109.2 . .
C36 C35 H35B 109.2 . .
H35A C35 H35B 107.9 . .
O11 C36 O12 126.0(3) . .
O11 C36 C35 118.1(3) . .
O12 C36 C35 115.9(3) . .
C2 O1 C29 111.7(2) . .
C2 O1 Na1 132.3(2) . .
C29 O1 Na1 115.86(19) . .
C9 O2 C31 116.1(3) . .
C9 O2 Na1 119.00(19) . .
C31 O2 Na1 123.7(2) . .
C16 O3 C33 111.4(3) . .
C16 O3 Na1 132.2(2) . .
C33 O3 Na1 116.2(2) . .
C23 O4 C35 115.3(2) . .
C23 O4 Na1 107.17(17) . .
C35 O4 Na1 133.7(2) . .
C30 O5 Cu2 131.7(2) . .
C30 O5 Na1 113.9(2) . .
Cu2 O5 Na1 98.21(11) . .
C30 O6 Cu1 111.5(2) . 1_455
C32 O7 Cu1 122.5(2) . 1_455
C32 O8 Cu1 122.8(2) . 3_355
C34 O9 Cu2 133.2(2) . .
C34 O9 Na1 121.1(2) . .
Cu2 O9 Na1 101.63(12) . .
C36 O11 Cu1 123.3(2) . 3_455
C36 O12 Cu1 121.9(2) . .

loop_
_geom_bond_atom_site_label_1
_geom_bond_atom_site_label_2
_geom_bond_distance
_geom_bond_site_symmetry_2
Cu1 O8 1.938(2) 3_355
Cu1 O12 1.971(2) .
Cu1 O11 1.979(2) 3_455
Cu1 O7 1.988(2) 1_655
Cu1 O6 2.156(2) 1_655
Cu1 Cu1 2.6317(10) 3_455
Cu2 O9 1.896(2) 3_355
Cu2 O9 1.896(2) .
Cu2 O5 1.953(2) 3_355
Cu2 O5 1.953(2) .
Cu2 Na1 3.2258(17) 3_355
Cu2 Na1 3.2258(17) .
Na1 O9 2.255(3) .
Na1 O1 2.258(3) .
Na1 O3 2.278(3) .
Na1 O5 2.303(3) .
Na1 O2 2.383(3) .
Na1 O4 2.424(3) .
Na1 C30 3.049(4) .
Na1 C34 3.115(4) .
C1 C3 1.522(5) .
C1 C28 1.524(5) .
C1 H1A 0.9700 .
C1 H1B 0.9700 .
C2 C3 1.374(5) .
C2 O1 1.396(4) .
C2 C7 1.397(5) .
C3 C4 1.389(5) .
C4 C5 1.381(5) .
C4 H4 0.9300 .
C5 C6 1.367(5) .
C5 H5 0.9300 .
C6 C7 1.388(5) .
C6 H6 0.9300 .
C7 C8 1.519(5) .
C8 C10 1.530(5) .
C8 H8A 0.9700 .
C8 H8B 0.9700 .
C9 O2 1.394(4) .
C9 C14 1.395(5) .
C9 C10 1.400(5) .
C10 C11 1.381(5) .
C11 C12 1.366(6) .
C11 H11 0.9300 .
C12 C13 1.363(6) .
C12 H12 0.9300 .
C13 C14 1.397(5) .
C13 H13 0.9300 .
C14 C15 1.522(5) .
C15 C17 1.514(5) .
C15 H15A 0.9700 .
C15 H15B 0.9700 .
C16 C17 1.378(5) .
C16 O3 1.397(4) .
C16 C21 1.401(5) .
C17 C18 1.405(5) .
C18 C19 1.362(6) .
C18 H18 0.9300 .
C19 C20 1.370(5) .
C19 H19 0.9300 .
C20 C21 1.397(5) .
C20 H20 0.9300 .
C21 C22 1.498(5) .
C22 C24 1.532(5) .
C22 H22A 0.9700 .
C22 H22B 0.9700 .
C23 C24 1.390(5) .
C23 O4 1.394(4) .
C23 C28 1.400(5) .
C24 C25 1.382(5) .
C25 C26 1.367(5) .
C25 H25 0.9300 .
C26 C27 1.378(5) .
C26 H26 0.9300 .
C27 C28 1.387(5) .
C27 H27 0.9300 .
C29 O1 1.443(4) .
C29 C30 1.507(5) .
C29 H29A 0.9700 .
C29 H29B 0.9700 .
C30 O6 1.243(4) .
C30 O5 1.271(4) .
C31 O2 1.430(4) .
C31 C32 1.505(5) .
C31 H31A 0.9700 .
C31 H31B 0.9700 .
C32 O7 1.244(4) .
C32 O8 1.246(4) .
C33 O3 1.459(4) .
C33 C34 1.497(5) .
C33 H33A 0.9700 .
C33 H33B 0.9700 .
C34 O10 1.208(4) .
C34 O9 1.279(4) .
C35 O4 1.439(4) .
C35 C36 1.501(5) .
C35 H35A 0.9700 .
C35 H35B 0.9700 .
C36 O11 1.249(4) .
C36 O12 1.264(4) .
O6 Cu1 2.156(2) 1_455
O7 Cu1 1.988(2) 1_455
O8 Cu1 1.938(2) 3_355
O11 Cu1 1.979(2) 3_455

loop_
_geom_torsion_atom_site_label_1
_geom_torsion_atom_site_label_2
_geom_torsion_atom_site_label_3
_geom_torsion_atom_site_label_4
_geom_torsion
_geom_torsion_site_symmetry_1
_geom_torsion_site_symmetry_4
O9 Cu2 Na1 O9 180.0 3_355 .
O5 Cu2 Na1 O9 27.48(16) 3_355 .
O5 Cu2 Na1 O9 -152.52(16) . .
Na1 Cu2 Na1 O9 179(100) 3_355 .
O9 Cu2 Na1 O1 -31.87(15) 3_355 .
O9 Cu2 Na1 O1 148.13(15) . .
O5 Cu2 Na1 O1 175.61(11) 3_355 .
O5 Cu2 Na1 O1 -4.39(11) . .
Na1 Cu2 Na1 O1 -32(100) 3_355 .
O9 Cu2 Na1 O3 146.48(14) 3_355 .
O9 Cu2 Na1 O3 -33.52(14) . .
O5 Cu2 Na1 O3 -6.04(13) 3_355 .
O5 Cu2 Na1 O3 173.96(13) . .
Na1 Cu2 Na1 O3 146(100) 3_355 .
O9 Cu2 Na1 O5 -27.48(16) 3_355 .
O9 Cu2 Na1 O5 152.52(16) . .
O5 Cu2 Na1 O5 180.0 3_355 .
Na1 Cu2 Na1 O5 -28(100) 3_355 .
O9 Cu2 Na1 O2 -130.72(14) 3_355 .
O9 Cu2 Na1 O2 49.28(14) . .
O5 Cu2 Na1 O2 76.76(13) 3_355 .
O5 Cu2 Na1 O2 -103.24(13) . .
Na1 Cu2 Na1 O2 -131(100) 3_355 .
O9 Cu2 Na1 O4 52.26(13) 3_355 .
O9 Cu2 Na1 O4 -127.74(13) . .
O5 Cu2 Na1 O4 -100.26(12) 3_355 .
O5 Cu2 Na1 O4 79.74(12) . .
Na1 Cu2 Na1 O4 52(100) 3_355 .
O9 Cu2 Na1 C30 -43.46(14) 3_355 .
O9 Cu2 Na1 C30 136.54(14) . .
O5 Cu2 Na1 C30 164.02(12) 3_355 .
O5 Cu2 Na1 C30 -15.98(12) . .
Na1 Cu2 Na1 C30 -44(100) 3_355 .
O9 Cu2 Na1 C34 171.58(15) 3_355 .
O9 Cu2 Na1 C34 -8.42(15) . .
O5 Cu2 Na1 C34 19.06(14) 3_355 .
O5 Cu2 Na1 C34 -160.94(14) . .
Na1 Cu2 Na1 C34 171(100) 3_355 .
O1 C2 C3 C4 -172.5(3) . .
C7 C2 C3 C4 8.6(5) . .
O1 C2 C3 C1 11.9(5) . .
C7 C2 C3 C1 -166.9(3) . .
C28 C1 C3 C2 85.0(4) . .
C28 C1 C3 C4 -90.3(4) . .
C2 C3 C4 C5 -2.0(6) . .
C1 C3 C4 C5 173.5(3) . .
C3 C4 C5 C6 -4.0(6) . .
C4 C5 C6 C7 3.5(6) . .
C5 C6 C7 C2 2.7(6) . .
C5 C6 C7 C8 -171.1(4) . .
C3 C2 C7 C6 -9.0(5) . .
O1 C2 C7 C6 172.1(3) . .
C3 C2 C7 C8 164.8(3) . .
O1 C2 C7 C8 -14.0(5) . .
C6 C7 C8 C10 85.2(4) . .
C2 C7 C8 C10 -88.4(4) . .
O2 C9 C10 C11 176.9(3) . .
C14 C9 C10 C11 1.7(5) . .
O2 C9 C10 C8 -2.2(5) . .
C14 C9 C10 C8 -177.5(3) . .
C7 C8 C10 C11 -66.7(4) . .
C7 C8 C10 C9 112.4(4) . .
C9 C10 C11 C12 0.1(5) . .
C8 C10 C11 C12 179.2(4) . .
C10 C11 C12 C13 -0.7(6) . .
C11 C12 C13 C14 -0.3(6) . .
O2 C9 C14 C13 -177.7(3) . .
C10 C9 C14 C13 -2.6(5) . .
O2 C9 C14 C15 -1.2(5) . .
C10 C9 C14 C15 173.9(3) . .
C12 C13 C14 C9 1.9(6) . .
C12 C13 C14 C15 -174.8(4) . .
C9 C14 C15 C17 -101.8(4) . .
C13 C14 C15 C17 74.7(4) . .
O3 C16 C17 C18 -171.5(3) . .
C21 C16 C17 C18 9.5(5) . .
O3 C16 C17 C15 12.2(5) . .
C21 C16 C17 C15 -166.8(3) . .
C14 C15 C17 C16 83.1(4) . .
C14 C15 C17 C18 -92.9(4) . .
C16 C17 C18 C19 -2.3(6) . .
C15 C17 C18 C19 173.9(4) . .
C17 C18 C19 C20 -3.5(6) . .
C18 C19 C20 C21 2.5(6) . .
C19 C20 C21 C16 4.2(5) . .
C19 C20 C21 C22 -170.0(4) . .
C17 C16 C21 C20 -10.4(5) . .
O3 C16 C21 C20 170.6(3) . .
C17 C16 C21 C22 163.8(3) . .
O3 C16 C21 C22 -15.2(5) . .
C20 C21 C22 C24 88.1(4) . .
C16 C21 C22 C24 -85.8(4) . .
O4 C23 C24 C25 -179.4(3) . .
C28 C23 C24 C25 4.3(5) . .
O4 C23 C24 C22 0.6(5) . .
C28 C23 C24 C22 -175.7(3) . .
C21 C22 C24 C25 -60.5(4) . .
C21 C22 C24 C23 119.6(4) . .
C23 C24 C25 C26 0.6(5) . .
C22 C24 C25 C26 -179.3(3) . .
C24 C25 C26 C27 -3.5(6) . .
C25 C26 C27 C28 1.5(6) . .
C26 C27 C28 C23 3.2(5) . .
C26 C27 C28 C1 -172.5(3) . .
C24 C23 C28 C27 -6.2(5) . .
O4 C23 C28 C27 177.5(3) . .
C24 C23 C28 C1 169.3(3) . .
O4 C23 C28 C1 -6.9(5) . .
C3 C1 C28 C27 66.8(4) . .
C3 C1 C28 C23 -108.7(4) . .
O1 C29 C30 O6 -157.9(3) . .
O1 C29 C30 O5 21.0(4) . .
O1 C29 C30 Na1 -5.5(2) . .
O9 Na1 C30 O6 -39.4(5) . .
O1 Na1 C30 O6 131.2(5) . .
O3 Na1 C30 O6 -39.5(6) . .
O5 Na1 C30 O6 -88.6(5) . .
O2 Na1 C30 O6 52.5(5) . .
O4 Na1 C30 O6 -145.2(5) . .
C34 Na1 C30 O6 -34.0(5) . .
Cu2 Na1 C30 O6 -62.9(5) . .
O9 Na1 C30 O5 49.1(2) . .
O1 Na1 C30 O5 -140.2(3) . .
O3 Na1 C30 O5 49.1(4) . .
O2 Na1 C30 O5 141.1(2) . .
O4 Na1 C30 O5 -56.6(2) . .
C34 Na1 C30 O5 54.6(2) . .
Cu2 Na1 C30 O5 25.7(2) . .
O9 Na1 C30 C29 -166.5(2) . .
O1 Na1 C30 C29 4.12(18) . .
O3 Na1 C30 C29 -166.5(2) . .
O5 Na1 C30 C29 144.4(3) . .
O2 Na1 C30 C29 -74.6(2) . .
O4 Na1 C30 C29 87.8(2) . .
C34 Na1 C30 C29 -161.1(2) . .
Cu2 Na1 C30 C29 170.0(2) . .
O2 C31 C32 O7 -15.2(4) . .
O2 C31 C32 O8 166.3(3) . .
O3 C33 C34 O10 156.1(4) . .
O3 C33 C34 O9 -24.4(5) . .
O3 C33 C34 Na1 -8.0(3) . .
O9 Na1 C34 O10 61.5(7) . .
O1 Na1 C34 O10 20.3(8) . .
O3 Na1 C34 O10 -137.0(7) . .
O5 Na1 C34 O10 64.1(7) . .
O2 Na1 C34 O10 -56.2(7) . .
O4 Na1 C34 O10 142.9(7) . .
C30 Na1 C34 O10 46.0(7) . .
Cu2 Na1 C34 O10 75.3(7) . .
O1 Na1 C34 O9 -41.2(4) . .
O3 Na1 C34 O9 161.5(3) . .
O5 Na1 C34 O9 2.6(3) . .
O2 Na1 C34 O9 -117.6(3) . .
O4 Na1 C34 O9 81.4(3) . .
C30 Na1 C34 O9 -15.5(3) . .
Cu2 Na1 C34 O9 13.9(2) . .
O9 Na1 C34 C33 -155.4(4) . .
O1 Na1 C34 C33 163.4(3) . .
O3 Na1 C34 C33 6.1(2) . .
O5 Na1 C34 C33 -152.8(2) . .
O2 Na1 C34 C33 86.9(2) . .
O4 Na1 C34 C33 -74.0(2) . .
C30 Na1 C34 C33 -170.9(2) . .
Cu2 Na1 C34 C33 -141.6(2) . .
O4 C35 C36 O11 -39.0(4) . .
O4 C35 C36 O12 143.2(3) . .
C3 C2 O1 C29 91.6(4) . .
C7 C2 O1 C29 -89.5(4) . .
C3 C2 O1 Na1 -92.2(4) . .
C7 C2 O1 Na1 86.7(4) . .
C30 C29 O1 C2 -175.0(3) . .
C30 C29 O1 Na1 8.1(4) . .
O9 Na1 O1 C2 -167.6(2) . .
O3 Na1 O1 C2 -9.5(4) . .
O5 Na1 O1 C2 164.2(3) . .
O2 Na1 O1 C2 -73.5(3) . .
O4 Na1 O1 C2 83.9(3) . .
C30 Na1 O1 C2 179.2(3) . .
C34 Na1 O1 C2 -148.5(3) . .
Cu2 Na1 O1 C2 166.9(2) . .
O9 Na1 O1 C29 8.5(3) . .
O3 Na1 O1 C29 166.6(3) . .
O5 Na1 O1 C29 -19.7(2) . .
O2 Na1 O1 C29 102.6(2) . .
O4 Na1 O1 C29 -100.0(2) . .
C30 Na1 O1 C29 -4.7(2) . .
C34 Na1 O1 C29 27.6(3) . .
Cu2 Na1 O1 C29 -16.9(2) . .
C14 C9 O2 C31 -75.9(4) . .
C10 C9 O2 C31 108.8(3) . .
C14 C9 O2 Na1 92.0(3) . .
C10 C9 O2 Na1 -83.3(3) . .
C32 C31 O2 C9 -133.0(3) . .
C32 C31 O2 Na1 59.8(3) . .
O9 Na1 O2 C9 -150.1(2) . .
O1 Na1 O2 C9 74.9(2) . .
O3 Na1 O2 C9 -80.2(2) . .
O5 Na1 O2 C9 141.6(2) . .
O4 Na1 O2 C9 -3.6(4) . .
C30 Na1 O2 C9 125.6(2) . .
C34 Na1 O2 C9 -131.9(2) . .
Cu2 Na1 O2 C9 -176.0(2) . .
O9 Na1 O2 C31 16.8(2) . .
O1 Na1 O2 C31 -118.2(2) . .
O3 Na1 O2 C31 86.7(2) . .
O5 Na1 O2 C31 -51.5(3) . .
O4 Na1 O2 C31 163.3(3) . .
C30 Na1 O2 C31 -67.5(3) . .
C34 Na1 O2 C31 35.0(2) . .
Cu2 Na1 O2 C31 -9.1(3) . .
C17 C16 O3 C33 85.0(4) . .
C21 C16 O3 C33 -96.0(4) . .
C17 C16 O3 Na1 -100.2(4) . .
C21 C16 O3 Na1 78.8(4) . .
C34 C33 O3 C16 -172.3(3) . .
C34 C33 O3 Na1 12.1(4) . .
O9 Na1 O3 C16 -174.6(3) . .
O1 Na1 O3 C16 21.6(4) . .
O5 Na1 O3 C16 -149.7(3) . .
O2 Na1 O3 C16 87.9(3) . .
O4 Na1 O3 C16 -69.7(3) . .
C30 Na1 O3 C16 -174.6(3) . .
C34 Na1 O3 C16 178.6(3) . .
Cu2 Na1 O3 C16 -155.0(3) . .
O9 Na1 O3 C33 -0.1(2) . .
O1 Na1 O3 C33 -163.9(3) . .
O5 Na1 O3 C33 24.9(3) . .
O2 Na1 O3 C33 -97.6(3) . .
O4 Na1 O3 C33 104.9(2) . .
C30 Na1 O3 C33 0.0(4) . .
C34 Na1 O3 C33 -6.9(2) . .
Cu2 Na1 O3 C33 19.6(3) . .
C24 C23 O4 C35 115.1(3) . .
C28 C23 O4 C35 -68.6(4) . .
C24 C23 O4 Na1 -83.8(3) . .
C28 C23 O4 Na1 92.5(3) . .
C36 C35 O4 C23 -113.4(3) . .
C36 C35 O4 Na1 91.9(3) . .
O9 Na1 O4 C23 146.2(2) . .
O1 Na1 O4 C23 -78.0(2) . .
O3 Na1 O4 C23 74.6(2) . .
O5 Na1 O4 C23 -148.7(2) . .
O2 Na1 O4 C23 1.2(4) . .
C30 Na1 O4 C23 -129.8(2) . .
C34 Na1 O4 C23 125.0(2) . .
Cu2 Na1 O4 C23 174.45(19) . .
O9 Na1 O4 C35 -57.7(3) . .
O1 Na1 O4 C35 78.1(3) . .
O3 Na1 O4 C35 -129.3(3) . .
O5 Na1 O4 C35 7.4(3) . .
O2 Na1 O4 C35 157.3(3) . .
C30 Na1 O4 C35 26.3(3) . .
C34 Na1 O4 C35 -78.9(3) . .
Cu2 Na1 O4 C35 -29.4(3) . .
O6 C30 O5 Cu2 11.9(5) . .
C29 C30 O5 Cu2 -166.8(2) . .
Na1 C30 O5 Cu2 -127.3(3) . .
O6 C30 O5 Na1 139.2(3) . .
C29 C30 O5 Na1 -39.6(4) . .
O9 Cu2 O5 C30 -65.8(3) 3_355 .
O9 Cu2 O5 C30 114.2(3) . .
O5 Cu2 O5 C30 -63(37) 3_355 .
Na1 Cu2 O5 C30 -47.3(3) 3_355 .
Na1 Cu2 O5 C30 132.7(3) . .
O9 Cu2 O5 Na1 161.51(11) 3_355 .
O9 Cu2 O5 Na1 -18.49(11) . .
O5 Cu2 O5 Na1 165(37) 3_355 .
Na1 Cu2 O5 Na1 180.0 3_355 .
O9 Na1 O5 C30 -126.7(2) . .
O1 Na1 O5 C30 32.4(2) . .
O3 Na1 O5 C30 -151.8(2) . .
O2 Na1 O5 C30 -45.0(3) . .
O4 Na1 O5 C30 121.9(2) . .
C34 Na1 O5 C30 -127.6(2) . .
Cu2 Na1 O5 C30 -143.1(3) . .
O9 Na1 O5 Cu2 16.46(9) . .
O1 Na1 O5 Cu2 175.54(12) . .
O3 Na1 O5 Cu2 -8.70(19) . .
O2 Na1 O5 Cu2 98.17(12) . .
O4 Na1 O5 Cu2 -94.94(10) . .
C30 Na1 O5 Cu2 143.1(3) . .
C34 Na1 O5 Cu2 15.49(11) . .
O5 C30 O6 Cu1 -87.4(4) . 1_455
C29 C30 O6 Cu1 91.3(3) . 1_455
Na1 C30 O6 Cu1 -26.8(6) . 1_455
O8 C32 O7 Cu1 4.4(5) . 1_455
C31 C32 O7 Cu1 -173.8(2) . 1_455
O7 C32 O8 Cu1 -2.6(5) . 3_355
C31 C32 O8 Cu1 175.7(2) . 3_355
O10 C34 O9 Cu2 53.3(6) . .
C33 C34 O9 Cu2 -126.1(3) . .
Na1 C34 O9 Cu2 -152.8(5) . .
O10 C34 O9 Na1 -154.0(3) . .
C33 C34 O9 Na1 26.7(4) . .
O9 Cu2 O9 C34 -173(100) 3_355 .
O5 Cu2 O9 C34 -4.5(4) 3_355 .
O5 Cu2 O9 C34 175.5(4) . .
Na1 Cu2 O9 C34 -23.6(4) 3_355 .
Na1 Cu2 O9 C34 156.4(4) . .
O9 Cu2 O9 Na1 31(100) 3_355 .
O5 Cu2 O9 Na1 -160.90(11) 3_355 .
O5 Cu2 O9 Na1 19.10(11) . .
Na1 Cu2 O9 Na1 180.0 3_355 .
O1 Na1 O9 C34 154.4(3) . .
O3 Na1 O9 C34 -15.2(3) . .
O5 Na1 O9 C34 -177.2(3) . .
O2 Na1 O9 C34 61.9(3) . .
O4 Na1 O9 C34 -105.2(3) . .
C30 Na1 O9 C34 164.9(3) . .
Cu2 Na1 O9 C34 -160.1(3) . .
O1 Na1 O9 Cu2 -45.52(19) . .
O3 Na1 O9 Cu2 144.92(14) . .
O5 Na1 O9 Cu2 -17.16(10) . .
O2 Na1 O9 Cu2 -138.07(11) . .
O4 Na1 O9 Cu2 54.91(13) . .
C30 Na1 O9 Cu2 -35.06(11) . .
C34 Na1 O9 Cu2 160.1(3) . .
O12 C36 O11 Cu1 -5.0(5) . 3_455
C35 C36 O11 Cu1 177.5(2) . 3_455
O11 C36 O12 Cu1 4.6(5) . .
C35 C36 O12 Cu1 -177.9(2) . .
O8 Cu1 O12 C36 -86.9(3) 3_355 .
O11 Cu1 O12 C36 -0.9(7) 3_455 .
O7 Cu1 O12 C36 81.4(3) 1_655 .
O6 Cu1 O12 C36 173.3(3) 1_655 .
Cu1 Cu1 O12 C36 -1.9(3) 3_455 .
